data_4068064
loop_
_publ_author_name
'Khosla, Chetna'
'Jackson, Andrew B.'
'White, Peter S.'
'Templeton, Joseph L.'

_publ_section_title
;
 Bis(acetylacetonate) Tungsten(IV) Complexes Containing a \p-Basic
 Diazoalkane or Oxo Ligand
;
_journal_issue 3
_journal_name_full Organometallics
_journal_page_first 987
_journal_paper_doi 10.1021/om201050j
_journal_volume 31
_journal_year 2012
_chemical_formula_moiety 'C23 H25 N O5 W'
_chemical_formula_sum 'C23 H25 N O5 W'
_chemical_formula_weight 579.29
_chemical_name_systematic
;

 ?

;
_space_group_IT_number 14
_symmetry_cell_setting monoclinic
_symmetry_space_group_name_Hall '-P 2yn'
_symmetry_space_group_name_H-M 'P 1 21/n 1'
_atom_sites_solution_hydrogens geom
_atom_sites_solution_primary direct
_atom_sites_solution_secondary difmap
_audit_creation_method SHELXL-97
_cell_angle_alpha 90.00
_cell_angle_beta 97.388(1)
_cell_angle_gamma 90.00
_cell_formula_units_Z 4
_cell_length_a 7.5122(1)
_cell_length_b 18.2898(4)
_cell_length_c 15.6915(3)
_cell_measurement_temperature 100(2)
_cell_volume 2138.06(7)
_computing_cell_refinement 'Bruker APEX2'
_computing_data_collection 'Bruker APEX2'
_computing_data_reduction 'Bruker SHELXTL'
_computing_molecular_graphics 'Bruker SHELXTL'
_computing_publication_material 'Bruker SHELXTL'
_computing_structure_refinement 'SHELXL-97 (Sheldrick, 1997)'
_computing_structure_solution 'SHELXS-97 (Sheldrick, 1990)'
_diffrn_ambient_temperature 100(2)
_diffrn_measured_fraction_theta_full 0.998
_diffrn_measured_fraction_theta_max 0.998
_diffrn_measurement_device_type 'Bruker SMART APEX-II'
_diffrn_measurement_method '\w & \f scans'
_diffrn_radiation_monochromator graphite
_diffrn_radiation_source 'fine-focus sealed tube'
_diffrn_radiation_type MoK\a
_diffrn_radiation_wavelength 0.71073
_diffrn_reflns_av_R_equivalents 0.0409
_diffrn_reflns_av_sigmaI/netI 0.0452
_diffrn_reflns_limit_h_max 9
_diffrn_reflns_limit_h_min -9
_diffrn_reflns_limit_k_max 23
_diffrn_reflns_limit_k_min -24
_diffrn_reflns_limit_l_max 20
_diffrn_reflns_limit_l_min -20
_diffrn_reflns_number 16951
_diffrn_reflns_theta_full 28.00
_diffrn_reflns_theta_max 28.00
_diffrn_reflns_theta_min 1.72
_exptl_absorpt_coefficient_mu 5.437
_exptl_absorpt_correction_T_max 0.7727
_exptl_absorpt_correction_T_min 0.4960
_exptl_absorpt_correction_type multi-scan
_exptl_absorpt_process_details SADABS
_exptl_crystal_colour 'clear yellow'
_exptl_crystal_density_diffrn 1.800
_exptl_crystal_density_method 'not measured'
_exptl_crystal_description block
_exptl_crystal_F_000 1136
_exptl_crystal_size_max 0.15
_exptl_crystal_size_mid 0.12
_exptl_crystal_size_min 0.05
_refine_diff_density_max 0.918
_refine_diff_density_min -0.980
_refine_diff_density_rms 0.139
_refine_ls_extinction_coef 0.00020(6)
_refine_ls_extinction_expression Fc^*^=kFc[1+0.001xFc^2^\l^3^/sin(2\q)]^-1/4^
_refine_ls_extinction_method SHELXL
_refine_ls_goodness_of_fit_ref 1.042
_refine_ls_hydrogen_treatment constr
_refine_ls_matrix_type full
_refine_ls_number_parameters 276
_refine_ls_number_reflns 5141
_refine_ls_number_restraints 0
_refine_ls_restrained_S_all 1.042
_refine_ls_R_factor_all 0.0395
_refine_ls_R_factor_gt 0.0279
_refine_ls_shift/su_max 0.001
_refine_ls_shift/su_mean 0.000
_refine_ls_structure_factor_coef Fsqd
_refine_ls_weighting_details 'calc w=1/[\s^2^(Fo^2^)+(0.0166P)^2^+1.1966P] where P=(Fo^2^+2Fc^2^)/3'
_refine_ls_weighting_scheme calc
_refine_ls_wR_factor_gt 0.0516
_refine_ls_wR_factor_ref 0.0560
_reflns_number_gt 4172
_reflns_number_total 5141
_reflns_threshold_expression >2sigma(I)
_cod_data_source_file om201050j_si_002.cif
_cod_data_source_block c06088
_cod_depositor_comments
;
The following automatic conversions were performed:

'_symmetry_cell_setting' value 'Monoclinic' changed to 'monoclinic'
according to /home/saulius/struct/CIF-dictionaries/cif_core.dic
dictionary named 'cif_core.dic' version 2.4.1 from 2010-06-29.

Automatic conversion script
Id: cif_fix_values 1715 2011-07-08 13:25:40Z adriana 
;
_cod_original_sg_symbol_H-M P2(1)/n
_cod_database_code 4068064

loop_
_symmetry_equiv_pos_as_xyz
'x, y, z'
'-x+1/2, y+1/2, -z+1/2'
'-x, -y, -z'
'x-1/2, -y-1/2, z-1/2'

loop_
_atom_site_label
_atom_site_type_symbol
_atom_site_fract_x
_atom_site_fract_y
_atom_site_fract_z
_atom_site_U_iso_or_equiv
_atom_site_adp_type
_atom_site_occupancy
_atom_site_symmetry_multiplicity
_atom_site_calc_flag
_atom_site_refinement_flags
W1 W 0.267677(19) 0.413042(8) 0.189732(9) 0.01576(6) Uani 1 1 d .
O1 O 0.3451(3) 0.49548(15) 0.15840(16) 0.0232(6) Uani 1 1 d .
N2 N 0.1458(4) 0.44251(17) 0.28901(19) 0.0199(7) Uani 1 1 d .
C3 C 0.3236(5) 0.4376(2) 0.3256(2) 0.0184(8) Uani 1 1 d .
H3 H 0.3827 0.4860 0.3382 0.022 Uiso 1 1 calc R
C4 C 0.0202(5) 0.4924(2) 0.3142(2) 0.0169(8) Uani 1 1 d .
C5 C -0.1482(5) 0.5036(2) 0.2659(2) 0.0224(9) Uani 1 1 d .
H5 H -0.1782 0.4786 0.2129 0.027 Uiso 1 1 calc R
C6 C -0.2705(5) 0.5510(2) 0.2952(2) 0.0213(8) Uani 1 1 d .
H6 H -0.3838 0.5586 0.2618 0.026 Uiso 1 1 calc R
C7 C -0.2297(5) 0.5874(2) 0.3722(3) 0.0274(9) Uani 1 1 d .
H7 H -0.3145 0.6197 0.3921 0.033 Uiso 1 1 calc R
C8 C -0.0655(6) 0.5765(2) 0.4198(3) 0.0287(10) Uani 1 1 d .
H8 H -0.0370 0.6016 0.4728 0.034 Uiso 1 1 calc R
C9 C 0.0599(5) 0.5294(2) 0.3917(2) 0.0220(8) Uani 1 1 d .
H9 H 0.1728 0.5223 0.4256 0.026 Uiso 1 1 calc R
C10 C 0.3819(5) 0.3804(2) 0.3902(2) 0.0181(8) Uani 1 1 d .
C11 C 0.2626(5) 0.3276(2) 0.4118(2) 0.0196(8) Uani 1 1 d .
H11 H 0.1429 0.3267 0.3836 0.024 Uiso 1 1 calc R
C12 C 0.3185(6) 0.2760(2) 0.4744(2) 0.0261(9) Uani 1 1 d .
H12 H 0.2365 0.2398 0.4888 0.031 Uiso 1 1 calc R
C13 C 0.4916(6) 0.2766(2) 0.5160(3) 0.0265(9) Uani 1 1 d .
H13 H 0.5283 0.2417 0.5595 0.032 Uiso 1 1 calc R
C14 C 0.6125(6) 0.3288(2) 0.4939(3) 0.0275(9) Uani 1 1 d .
H14 H 0.7328 0.3291 0.5213 0.033 Uiso 1 1 calc R
C15 C 0.5557(5) 0.3806(2) 0.4310(2) 0.0227(8) Uani 1 1 d .
H15 H 0.6379 0.4164 0.4162 0.027 Uiso 1 1 calc R
O16 O 0.2002(3) 0.30180(13) 0.20971(16) 0.0170(5) Uani 1 1 d .
C17 C 0.2949(5) 0.2435(2) 0.2242(2) 0.0172(8) Uani 1 1 d .
C18 C 0.4804(5) 0.2427(2) 0.2299(2) 0.0224(8) Uani 1 1 d .
H18 H 0.5399 0.1968 0.2359 0.027 Uiso 1 1 calc R
C19 C 0.5841(5) 0.3053(2) 0.2273(2) 0.0207(8) Uani 1 1 d .
O20 O 0.5237(3) 0.37026(14) 0.21538(16) 0.0190(6) Uani 1 1 d .
C21 C 0.1936(5) 0.1746(2) 0.2388(3) 0.0254(9) Uani 1 1 d .
H21A H 0.1407 0.1788 0.2925 0.038 Uiso 1 1 calc R
H21B H 0.2761 0.1329 0.2426 0.038 Uiso 1 1 calc R
H21C H 0.0981 0.1672 0.1908 0.038 Uiso 1 1 calc R
C22 C 0.7855(5) 0.2994(2) 0.2399(3) 0.0282(10) Uani 1 1 d .
H22A H 0.8332 0.3189 0.1893 0.042 Uiso 1 1 calc R
H22B H 0.8202 0.2479 0.2479 0.042 Uiso 1 1 calc R
H22C H 0.8342 0.3274 0.2909 0.042 Uiso 1 1 calc R
O23 O 0.3138(3) 0.36797(14) 0.06914(16) 0.0204(6) Uani 1 1 d .
C24 C 0.2208(5) 0.3759(2) -0.0044(2) 0.0205(8) Uani 1 1 d .
C25 C 0.0451(5) 0.4032(2) -0.0166(2) 0.0206(8) Uani 1 1 d .
H25 H -0.0085 0.4127 -0.0737 0.025 Uiso 1 1 calc R
C26 C -0.0539(5) 0.4172(2) 0.0490(2) 0.0183(8) Uani 1 1 d .
O27 O 0.0091(3) 0.41846(14) 0.13021(15) 0.0190(5) Uani 1 1 d .
C28 C 0.3069(6) 0.3501(2) -0.0796(2) 0.0294(10) Uani 1 1 d .
H28A H 0.4077 0.3822 -0.0876 0.044 Uiso 1 1 calc R
H28B H 0.2187 0.3510 -0.1313 0.044 Uiso 1 1 calc R
H28C H 0.3507 0.3000 -0.0690 0.044 Uiso 1 1 calc R
C29 C -0.2529(5) 0.4301(2) 0.0320(2) 0.0219(8) Uani 1 1 d .
H29A H -0.3163 0.3890 0.0544 0.033 Uiso 1 1 calc R
H29B H -0.2893 0.4346 -0.0300 0.033 Uiso 1 1 calc R
H29C H -0.2828 0.4753 0.0606 0.033 Uiso 1 1 calc R

loop_
_atom_site_aniso_label
_atom_site_aniso_U_11
_atom_site_aniso_U_22
_atom_site_aniso_U_33
_atom_site_aniso_U_23
_atom_site_aniso_U_13
_atom_site_aniso_U_12
W1 0.01468(8) 0.01833(9) 0.01377(8) 0.00063(7) -0.00005(5) 0.00093(7)
O1 0.0238(15) 0.0254(15) 0.0196(13) 0.0026(12) 0.0001(11) -0.0038(12)
N2 0.0219(17) 0.0207(17) 0.0163(15) -0.0009(14) -0.0006(13) 0.0049(14)
C3 0.0167(19) 0.022(2) 0.0159(17) -0.0021(16) -0.0007(15) 0.0029(16)
C4 0.0158(18) 0.0169(19) 0.0173(18) 0.0034(15) -0.0003(15) -0.0032(15)
C5 0.025(2) 0.021(2) 0.0211(19) -0.0031(17) 0.0025(17) 0.0032(17)
C6 0.0199(19) 0.021(2) 0.023(2) 0.0016(16) 0.0014(16) 0.0044(17)
C7 0.026(2) 0.024(2) 0.034(2) -0.005(2) 0.0122(18) 0.0023(18)
C8 0.031(2) 0.031(3) 0.025(2) -0.0125(19) 0.0064(18) -0.0001(19)
C9 0.0169(19) 0.024(2) 0.024(2) -0.0022(17) -0.0009(16) -0.0009(16)
C10 0.0165(19) 0.023(2) 0.0146(17) -0.0028(16) 0.0011(15) 0.0045(16)
C11 0.0195(19) 0.021(2) 0.0175(18) -0.0004(16) 0.0005(15) 0.0009(16)
C12 0.037(2) 0.019(2) 0.022(2) -0.0031(17) 0.0004(18) -0.0014(18)
C13 0.038(2) 0.018(2) 0.022(2) 0.0002(17) -0.0050(18) 0.0112(18)
C14 0.023(2) 0.033(2) 0.024(2) -0.0044(19) -0.0053(17) 0.0077(18)
C15 0.021(2) 0.022(2) 0.024(2) -0.0011(17) -0.0002(16) 0.0019(17)
O16 0.0147(13) 0.0162(14) 0.0200(13) 0.0015(11) 0.0020(10) 0.0016(11)
C17 0.0211(19) 0.019(2) 0.0120(16) -0.0026(15) 0.0026(14) 0.0001(16)
C18 0.0172(19) 0.024(2) 0.027(2) 0.0018(18) 0.0046(16) 0.0066(16)
C19 0.019(2) 0.028(2) 0.0152(18) 0.0024(16) 0.0032(15) 0.0036(17)
O20 0.0164(13) 0.0220(15) 0.0185(13) 0.0026(11) 0.0014(11) 0.0015(11)
C21 0.024(2) 0.022(2) 0.029(2) 0.0007(18) 0.0003(18) -0.0018(17)
C22 0.014(2) 0.034(3) 0.037(2) 0.010(2) 0.0043(17) 0.0058(17)
O23 0.0190(14) 0.0262(15) 0.0159(13) -0.0013(12) 0.0013(11) -0.0003(12)
C24 0.025(2) 0.018(2) 0.0186(19) -0.0022(16) 0.0037(16) -0.0059(17)
C25 0.024(2) 0.022(2) 0.0148(17) 0.0030(16) -0.0014(15) -0.0034(17)
C26 0.0205(19) 0.0121(18) 0.0211(18) 0.0055(16) -0.0020(15) -0.0069(15)
O27 0.0167(13) 0.0211(14) 0.0179(12) 0.0036(11) -0.0025(10) 0.0025(11)
C28 0.029(2) 0.040(3) 0.019(2) -0.0024(19) 0.0032(18) 0.0002(19)
C29 0.0188(19) 0.021(2) 0.0238(19) 0.0024(16) -0.0051(16) -0.0022(16)

loop_
_atom_type_symbol
_atom_type_description
_atom_type_scat_dispersion_real
_atom_type_scat_dispersion_imag
_atom_type_scat_source
C C 0.0033 0.0016 'International Tables Vol C Tables 4.2.6.8 and 6.1.1.4'
H H 0.0000 0.0000 'International Tables Vol C Tables 4.2.6.8 and 6.1.1.4'
N N 0.0061 0.0033 'International Tables Vol C Tables 4.2.6.8 and 6.1.1.4'
O O 0.0106 0.0060 'International Tables Vol C Tables 4.2.6.8 and 6.1.1.4'
W W -0.8490 6.8722 'International Tables Vol C Tables 4.2.6.8 and 6.1.1.4'

loop_
_geom_angle_atom_site_label_1
_geom_angle_atom_site_label_2
_geom_angle_atom_site_label_3
_geom_angle
O1 W1 N2 101.24(13)
O1 W1 O27 99.44(11)
N2 W1 O27 80.69(11)
O1 W1 O20 92.71(11)
N2 W1 O20 117.54(11)
O27 W1 O20 155.75(10)
O1 W1 O16 168.63(10)
N2 W1 O16 90.08(11)
O27 W1 O16 83.31(9)
O20 W1 O16 80.96(10)
O1 W1 O23 89.18(11)
N2 W1 O23 161.31(12)
O27 W1 O23 82.33(10)
O20 W1 O23 76.90(10)
O16 W1 O23 80.22(9)
O1 W1 C3 94.03(13)
N2 W1 C3 38.76(12)
O27 W1 C3 119.45(11)
O20 W1 C3 80.16(11)
O16 W1 C3 94.16(12)
O23 W1 C3 156.96(12)
C3 N2 C4 124.9(3)
C3 N2 W1 77.87(19)
C4 N2 W1 142.4(2)
N2 C3 C10 120.9(3)
N2 C3 W1 63.37(18)
C10 C3 W1 122.0(3)
C9 C4 C5 118.6(3)
C9 C4 N2 119.0(3)
C5 C4 N2 122.3(3)
C6 C5 C4 120.2(4)
C7 C6 C5 120.8(4)
C8 C7 C6 119.3(4)
C7 C8 C9 121.1(4)
C8 C9 C4 120.1(4)
C15 C10 C11 119.3(4)
C15 C10 C3 119.7(3)
C11 C10 C3 120.9(3)
C12 C11 C10 120.0(4)
C13 C12 C11 120.7(4)
C12 C13 C14 119.6(4)
C13 C14 C15 119.5(4)
C10 C15 C14 120.9(4)
C17 O16 W1 132.9(2)
O16 C17 C18 123.4(3)
O16 C17 C21 116.3(3)
C18 C17 C21 120.3(4)
C17 C18 C19 123.5(4)
O20 C19 C18 125.6(3)
O20 C19 C22 114.8(3)
C18 C19 C22 119.6(4)
C19 O20 W1 133.2(2)
C24 O23 W1 128.7(2)
O23 C24 C25 124.0(3)
O23 C24 C28 115.8(3)
C25 C24 C28 120.1(3)
C26 C25 C24 123.8(3)
O27 C26 C25 125.2(3)
O27 C26 C29 113.5(3)
C25 C26 C29 121.3(3)
C26 O27 W1 130.6(2)

loop_
_geom_bond_atom_site_label_1
_geom_bond_atom_site_label_2
_geom_bond_distance
W1 O1 1.711(3)
W1 N2 1.980(3)
W1 O27 2.047(2)
W1 O20 2.068(2)
W1 O16 2.130(2)
W1 O23 2.133(2)
W1 C3 2.166(4)
N2 C3 1.387(5)
N2 C4 1.406(5)
C3 C10 1.482(5)
C4 C9 1.390(5)
C4 C5 1.403(5)
C5 C6 1.384(5)
C6 C7 1.380(5)
C7 C8 1.372(6)
C8 C9 1.390(5)
C10 C15 1.378(5)
C10 C11 1.389(5)
C11 C12 1.388(5)
C12 C13 1.378(6)
C13 C14 1.391(6)
C14 C15 1.394(6)
O16 C17 1.285(4)
C17 C18 1.385(5)
C17 C21 1.506(5)
C18 C19 1.389(5)
C19 O20 1.276(4)
C19 C22 1.504(5)
O23 C24 1.278(4)
C24 C25 1.402(5)
C24 C28 1.493(5)
C25 C26 1.369(5)
C26 O27 1.301(4)
C26 C29 1.504(5)

loop_
_geom_torsion_atom_site_label_1
_geom_torsion_atom_site_label_2
_geom_torsion_atom_site_label_3
_geom_torsion_atom_site_label_4
_geom_torsion
O1 W1 N2 C3 -82.4(2)
O27 W1 N2 C3 179.8(2)
O20 W1 N2 C3 16.7(2)
O16 W1 N2 C3 96.6(2)
O23 W1 N2 C3 154.8(3)
O1 W1 N2 C4 50.4(4)
O27 W1 N2 C4 -47.4(4)
O20 W1 N2 C4 149.5(4)
O16 W1 N2 C4 -130.6(4)
O23 W1 N2 C4 -72.4(6)
C3 W1 N2 C4 132.8(5)
C4 N2 C3 C10 100.0(4)
W1 N2 C3 C10 -113.0(3)
C4 N2 C3 W1 -147.0(4)
O1 W1 C3 N2 103.0(2)
O27 W1 C3 N2 -0.3(3)
O20 W1 C3 N2 -165.0(2)
O16 W1 C3 N2 -84.9(2)
O23 W1 C3 N2 -159.6(3)
O1 W1 C3 C10 -145.7(3)
N2 W1 C3 C10 111.3(4)
O27 W1 C3 C10 111.1(3)
O20 W1 C3 C10 -53.7(3)
O16 W1 C3 C10 26.4(3)
O23 W1 C3 C10 -48.3(5)
C3 N2 C4 C9 -14.5(5)
W1 N2 C4 C9 -133.6(4)
C3 N2 C4 C5 168.8(3)
W1 N2 C4 C5 49.8(6)
C9 C4 C5 C6 0.5(5)
N2 C4 C5 C6 177.2(3)
C4 C5 C6 C7 -0.5(6)
C5 C6 C7 C8 0.3(6)
C6 C7 C8 C9 -0.2(6)
C7 C8 C9 C4 0.2(6)
C5 C4 C9 C8 -0.4(5)
N2 C4 C9 C8 -177.2(3)
N2 C3 C10 C15 -174.4(3)
W1 C3 C10 C15 109.6(4)
N2 C3 C10 C11 4.1(5)
W1 C3 C10 C11 -71.9(4)
C15 C10 C11 C12 0.6(5)
C3 C10 C11 C12 -178.0(3)
C10 C11 C12 C13 0.2(6)
C11 C12 C13 C14 -1.1(6)
C12 C13 C14 C15 1.2(6)
C11 C10 C15 C14 -0.4(6)
C3 C10 C15 C14 178.1(3)
C13 C14 C15 C10 -0.5(6)
O1 W1 O16 C17 52.7(7)
N2 W1 O16 C17 -121.9(3)
O27 W1 O16 C17 157.5(3)
O20 W1 O16 C17 -4.0(3)
O23 W1 O16 C17 74.1(3)
C3 W1 O16 C17 -83.3(3)
W1 O16 C17 C18 -0.1(5)
W1 O16 C17 C21 177.3(2)
O16 C17 C18 C19 5.3(6)
C21 C17 C18 C19 -172.1(4)
C17 C18 C19 O20 -3.6(6)
C17 C18 C19 C22 175.9(4)
C18 C19 O20 W1 -3.5(6)
C22 C19 O20 W1 177.0(2)
O1 W1 O20 C19 -164.7(3)
N2 W1 O20 C19 91.1(3)
O27 W1 O20 C19 -44.4(4)
O16 W1 O20 C19 5.8(3)
O23 W1 O20 C19 -76.2(3)
C3 W1 O20 C19 101.7(3)
O1 W1 O23 C24 -76.4(3)
N2 W1 O23 C24 48.1(5)
O27 W1 O23 C24 23.3(3)
O20 W1 O23 C24 -169.3(3)
O16 W1 O23 C24 107.8(3)
C3 W1 O23 C24 -174.8(3)
W1 O23 C24 C25 -15.3(5)
W1 O23 C24 C28 168.0(2)
O23 C24 C25 C26 -7.3(6)
C28 C24 C25 C26 169.3(4)
C24 C25 C26 O27 11.7(6)
C24 C25 C26 C29 -166.1(4)
C25 C26 O27 W1 7.8(5)
C29 C26 O27 W1 -174.2(2)
O1 W1 O27 C26 68.2(3)
N2 W1 O27 C26 168.2(3)
O20 W1 O27 C26 -50.8(4)
O16 W1 O27 C26 -100.6(3)
O23 W1 O27 C26 -19.6(3)
C3 W1 O27 C26 168.4(3)
